data_4519225
loop_
_publ_author_name
'Zhang, Dejiang'
'Tang, Ting'
'Zhang, Zhao'
'Le, Liyuan'
'Xu, Zhi'
'Lu, Hao'
'Tong, Zhou'
'Zeng, Dishu'
'Wong, Wai-Yeung'
'Yin, Shuang-Feng'
'Ghaderi, Arash'
'Kambe, Nobuaki'
'Qiu, Renhua'

_publ_section_title
;
 Nickel- and Palladium-Catalyzed Cross-Coupling of Stibines with Organic
 Halides: Site-Selective Sequential Reactions with Polyhalogenated Arenes
;
_journal_name_full 'ACS Catalysis'
_journal_page_first 854
_journal_page_last 867
_journal_paper_doi 10.1021/acscatal.1c04533
_journal_year 2021
_chemical_formula_moiety 'C24 H16 Sb2'
_chemical_formula_sum 'C24 H16 Sb2'
_chemical_formula_weight 547.87
_space_group_crystal_system monoclinic
_space_group_IT_number 14
_space_group_name_Hall '-P 2yn'
_space_group_name_H-M_alt 'P 1 21/n 1'
_atom_sites_solution_hydrogens geom
_atom_sites_solution_primary dual
_audit_creation_date 2019-09-22
_audit_creation_method
;
Olex2 1.2
(compiled 2018.05.29 svn.r3508 for OlexSys, GUI svn.r5506)
;
_cell_angle_alpha 90
_cell_angle_beta 103.680(5)
_cell_angle_gamma 90
_cell_formula_units_Z 2
_cell_length_a 11.9115(7)
_cell_length_b 5.2479(3)
_cell_length_c 14.9482(8)
_cell_measurement_reflns_used 3616
_cell_measurement_temperature 100.01(10)
_cell_measurement_theta_max 73.6790
_cell_measurement_theta_min 4.2530
_cell_volume 907.91(9)
_computing_cell_refinement 'CrysAlisPro 1.171.38.43f (Rigaku OD, 2015)'
_computing_data_collection 'CrysAlisPro 1.171.38.43f (Rigaku OD, 2015)'
_computing_data_reduction 'CrysAlisPro 1.171.38.43f (Rigaku OD, 2015)'
_computing_molecular_graphics 'Olex2 (Dolomanov et al., 2009)'
_computing_publication_material 'Olex2 (Dolomanov et al., 2009)'
_computing_structure_refinement 'ShelXL (Sheldrick, 2015)'
_computing_structure_solution 'ShelXT (Sheldrick, 2015)'
_diffrn_ambient_environment N~2~
_diffrn_ambient_temperature 100.01(10)
_diffrn_detector 'CCD plate'
_diffrn_detector_area_resol_mean 5.2684
_diffrn_detector_type AtlasS2
_diffrn_measured_fraction_theta_full 1.000
_diffrn_measured_fraction_theta_max 0.983
_diffrn_measurement_details
;
List of Runs (angles in degrees, time in seconds):

  # Type    Start    End  Width  t~exp~   \w     \q     \k     \f   Frames
--------------------------------------------------------------------------
  1  \w     17.00  59.00   1.00    1.00    --   40.98 -37.00  60.00   42
  2  \w     37.00  82.00   1.00    1.00    --   40.98-125.00  60.00   45
  3  \w     45.00 123.00   1.00    1.00    --  107.58 -45.00  30.00   78
  4  \w     75.00 114.00   1.00    1.00    --  107.58-125.00  60.00   39
  5  \w     39.00  66.00   1.00    1.00    --  107.58-125.00  60.00   27
  6  \w     32.00 117.00   1.00    1.00    --  107.58 -77.00  30.00   85
  7  \w     79.00 125.00   1.00    1.00    --  107.58 -61.00-120.00   46
  8  \w     78.00 119.00   1.00    1.00    --  107.58-125.00-150.00   41
  9  \w     61.00 108.00   1.00    1.00    --  107.58 -94.00-120.00   47
 10  \w     41.00 178.00   1.00    1.00    --  107.58   0.00-180.00  137
 11  \w     89.00 165.00   1.00    1.00    --  107.58  45.00-150.00   76
 12  \w     36.00  76.00   1.00    1.00    --  107.58-125.00-150.00   40
 13  \w     25.00  51.00   1.00    1.00    --  107.58 -94.00-120.00   26
 14  \w     40.00 129.00   1.00    1.00    --  107.58 -45.00-180.00   89
 15  \w     26.00  86.00   1.00    1.00    --   40.98-125.00 -90.00   60
 16  \w   -129.00  47.00   1.00    1.00    --  -40.98   0.00 150.00  176
;
_diffrn_measurement_device 'four-circle diffractometer'
_diffrn_measurement_device_type 'SuperNova, Dual, Cu at zero, AtlasS2'
_diffrn_measurement_method '\w scans'
_diffrn_orient_matrix_type 'CrysAlisPro convention (1999,Acta A55,543-557)'
_diffrn_orient_matrix_UB_11 0.0542944000
_diffrn_orient_matrix_UB_12 0.0133006000
_diffrn_orient_matrix_UB_13 0.1042233000
_diffrn_orient_matrix_UB_21 0.1215088000
_diffrn_orient_matrix_UB_22 0.0008789000
_diffrn_orient_matrix_UB_23 -0.0190534000
_diffrn_orient_matrix_UB_31 -0.0028760000
_diffrn_orient_matrix_UB_32 0.2933928000
_diffrn_orient_matrix_UB_33 -0.0045606000
_diffrn_radiation_monochromator mirror
_diffrn_radiation_probe x-ray
_diffrn_radiation_type CuK\a
_diffrn_radiation_wavelength 1.54184
_diffrn_reflns_av_R_equivalents 0.0593
_diffrn_reflns_av_unetI/netI 0.0445
_diffrn_reflns_Laue_measured_fraction_full 1.000
_diffrn_reflns_Laue_measured_fraction_max 0.983
_diffrn_reflns_limit_h_max 13
_diffrn_reflns_limit_h_min -14
_diffrn_reflns_limit_k_max 6
_diffrn_reflns_limit_k_min -4
_diffrn_reflns_limit_l_max 18
_diffrn_reflns_limit_l_min -18
_diffrn_reflns_number 5306
_diffrn_reflns_point_group_measured_fraction_full 1.000
_diffrn_reflns_point_group_measured_fraction_max 0.983
_diffrn_reflns_theta_full 67.684
_diffrn_reflns_theta_max 73.788
_diffrn_reflns_theta_min 4.285
_diffrn_source 'micro-focus sealed X-ray tube'
_diffrn_source_type 'SuperNova (Cu) X-ray Source'
_exptl_absorpt_coefficient_mu 23.608
_exptl_absorpt_correction_T_max 1.00000
_exptl_absorpt_correction_T_min 0.06012
_exptl_absorpt_correction_type multi-scan
_exptl_absorpt_process_details
;
CrysAlisPro 1.171.38.43f (Rigaku Oxford Diffraction, 2015)
Empirical absorption correction using spherical harmonics,
 implemented in SCALE3 ABSPACK scaling algorithm.
;
_exptl_crystal_colour yellow
_exptl_crystal_colour_primary yellow
_exptl_crystal_density_diffrn 2.004
_exptl_crystal_description block
_exptl_crystal_F_000 524
_exptl_crystal_size_max 0.11
_exptl_crystal_size_mid 0.1
_exptl_crystal_size_min 0.09
_refine_diff_density_max 2.462
_refine_diff_density_min -1.261
_refine_diff_density_rms 0.286
_refine_ls_extinction_method none
_refine_ls_goodness_of_fit_ref 1.058
_refine_ls_hydrogen_treatment constr
_refine_ls_matrix_type full
_refine_ls_number_parameters 118
_refine_ls_number_reflns 1816
_refine_ls_number_restraints 0
_refine_ls_restrained_S_all 1.058
_refine_ls_R_factor_all 0.0485
_refine_ls_R_factor_gt 0.0466
_refine_ls_shift/su_max 0.001
_refine_ls_shift/su_mean 0.000
_refine_ls_structure_factor_coef Fsqd
_refine_ls_weighting_details 'w=1/[\s^2^(Fo^2^)+(0.0904P)^2^] where P=(Fo^2^+2Fc^2^)/3'
_refine_ls_weighting_scheme calc
_refine_ls_wR_factor_gt 0.1199
_refine_ls_wR_factor_ref 0.1234
_reflns_Friedel_coverage 0.000
_reflns_number_gt 1696
_reflns_number_total 1816
_reflns_threshold_expression 'I > 2\s(I)'
_cod_data_source_file cs1c04533_si_002.cif
_cod_data_source_block 651
_cod_database_code 4519225
_shelx_shelxl_version_number 2018/3
_shelx_space_group_comment
;
The symmetry employed for this shelxl refinement is uniquely defined
by the following loop, which should always be used as a source of
symmetry information in preference to the above space-group names.
They are only intended as comments.
;
_shelx_estimated_absorpt_t_max 0.225
_shelx_estimated_absorpt_t_min 0.181
_reflns_odcompleteness_completeness 100.00
_reflns_odcompleteness_iscentric 1
_reflns_odcompleteness_theta 66.97
_olex2_refinement_description
;
1. Fixed Uiso
 At 1.2 times of:
  All C(H) groups
2.a Aromatic/amide H refined with riding coordinates:
 C4(H4), C10(H10), C2(H2), C12(H12), C9(H9), C5(H5), C3(H3), C11(H11)
;
_olex2_date_sample_data_collection 2019-09-20
_olex2_submission_special_instructions 'No special instructions were received'
_oxdiff_exptl_absorpt_empirical_details
;
Empirical correction (ABSPACK) includes:
- Absorption correction using spherical harmonics
- Frame scaling
;
_oxdiff_exptl_absorpt_empirical_full_max 14.320
_oxdiff_exptl_absorpt_empirical_full_min 0.355

loop_
_space_group_symop_operation_xyz
'x, y, z'
'-x+1/2, y+1/2, -z+1/2'
'-x, -y, -z'
'x-1/2, -y-1/2, z-1/2'

loop_
_atom_site_label
_atom_site_type_symbol
_atom_site_fract_x
_atom_site_fract_y
_atom_site_fract_z
_atom_site_U_iso_or_equiv
_atom_site_adp_type
_atom_site_occupancy
_atom_site_site_symmetry_order
_atom_site_calc_flag
_atom_site_refinement_flags_posn
_atom_site_refinement_flags_adp
_atom_site_refinement_flags_occupancy
_atom_site_disorder_assembly
_atom_site_disorder_group
Sb1 Sb 0.44627(2) 0.31607(5) 0.54560(2) 0.01544(19) Uani 1 1 d . . . . .
C8 C 0.2934(5) 0.2866(9) 0.4360(4) 0.0173(10) Uani 1 1 d . . . . .
C4 C 0.2942(4) 0.9340(9) 0.6858(3) 0.0218(10) Uani 1 1 d . . . . .
H4 H 0.313881 1.036061 0.738065 0.026 Uiso 1 1 calc R . . . .
C7 C 0.2049(4) 0.4512(9) 0.4486(3) 0.0173(9) Uani 1 1 d . . . . .
C6 C 0.3415(4) 0.6013(10) 0.5895(3) 0.0168(9) Uani 1 1 d . . . . .
C1 C 0.2318(4) 0.6232(11) 0.5291(3) 0.0188(9) Uani 1 1 d . . . . .
C10 C 0.1678(4) 0.1054(11) 0.3012(4) 0.0221(10) Uani 1 1 d . . . . .
H10 H 0.155680 -0.007285 0.251844 0.027 Uiso 1 1 calc R . . . .
C2 C 0.1550(5) 0.8070(9) 0.5481(4) 0.0229(12) Uani 1 1 d . . . . .
H2 H 0.082296 0.825986 0.508641 0.028 Uiso 1 1 calc R . . . .
C12 C 0.0982(4) 0.4373(9) 0.3864(3) 0.0214(10) Uani 1 1 d . . . . .
H12 H 0.038719 0.544359 0.393620 0.026 Uiso 1 1 calc R . . . .
C9 C 0.2742(4) 0.1154(10) 0.3632(3) 0.0199(9) Uani 1 1 d . . . . .
H9 H 0.333191 0.006839 0.356070 0.024 Uiso 1 1 calc R . . . .
C5 C 0.3721(4) 0.7532(12) 0.6676(4) 0.0181(9) Uani 1 1 d . . . . .
H5 H 0.444272 0.734674 0.707677 0.022 Uiso 1 1 calc R . . . .
C3 C 0.1870(4) 0.9589(10) 0.6248(3) 0.0227(10) Uani 1 1 d . . . . .
H3 H 0.135586 1.081279 0.636100 0.027 Uiso 1 1 calc R . . . .
C11 C 0.0786(4) 0.2655(13) 0.3131(4) 0.0246(10) Uani 1 1 d . . . . .
H11 H 0.006449 0.257372 0.272248 0.030 Uiso 1 1 calc R . . . .

loop_
_atom_site_aniso_label
_atom_site_aniso_U_11
_atom_site_aniso_U_22
_atom_site_aniso_U_33
_atom_site_aniso_U_23
_atom_site_aniso_U_13
_atom_site_aniso_U_12
Sb1 0.0127(3) 0.0197(3) 0.0164(3) 0.00117(9) 0.00856(16) 0.00153(8)
C8 0.017(3) 0.018(3) 0.020(3) 0.0042(19) 0.0099(19) -0.0009(17)
C4 0.029(3) 0.023(3) 0.019(2) -0.006(2) 0.0158(19) -0.0017(19)
C7 0.014(2) 0.020(2) 0.021(2) 0.0037(18) 0.0105(17) -0.0007(16)
C6 0.016(2) 0.020(2) 0.019(2) 0.003(2) 0.0129(17) 0.0011(18)
C1 0.020(2) 0.023(2) 0.019(2) 0.000(2) 0.0149(19) -0.001(2)
C10 0.026(3) 0.023(2) 0.020(2) -0.001(2) 0.0106(19) -0.003(2)
C2 0.020(3) 0.028(3) 0.025(3) 0.0018(19) 0.012(2) 0.0033(17)
C12 0.016(2) 0.026(3) 0.024(2) 0.001(2) 0.0103(19) 0.0026(18)
C9 0.018(2) 0.022(2) 0.022(2) 0.002(2) 0.0113(18) 0.000(2)
C5 0.011(2) 0.025(2) 0.022(3) 0.007(2) 0.0127(18) 0.007(2)
C3 0.021(2) 0.025(3) 0.028(3) 0.003(2) 0.0178(19) 0.0045(18)
C11 0.018(3) 0.038(3) 0.019(3) 0.003(2) 0.0059(19) 0.002(2)

loop_
_atom_type_symbol
_atom_type_description
_atom_type_scat_dispersion_real
_atom_type_scat_dispersion_imag
_atom_type_scat_source
C C 0.0181 0.0091 'International Tables Vol C Tables 4.2.6.8 and 6.1.1.4'
H H 0.0000 0.0000 'International Tables Vol C Tables 4.2.6.8 and 6.1.1.4'
Sb Sb -0.0562 5.8946 'International Tables Vol C Tables 4.2.6.8 and 6.1.1.4'

loop_
_geom_angle_atom_site_label_1
_geom_angle_atom_site_label_2
_geom_angle_atom_site_label_3
_geom_angle
_geom_angle_site_symmetry_1
_geom_angle_site_symmetry_3
_geom_angle_publ_flag
C8 Sb1 Sb1 94.57(13) . 3_666 ?
C8 Sb1 C6 80.47(19) . . ?
C6 Sb1 Sb1 91.91(12) . 3_666 ?
C7 C8 Sb1 112.3(4) . . ?
C9 C8 Sb1 126.7(4) . . ?
C9 C8 C7 120.8(5) . . ?
C5 C4 H4 120.5 . . ?
C3 C4 H4 120.5 . . ?
C3 C4 C5 119.0(5) . . ?
C8 C7 C1 117.3(4) . . ?
C12 C7 C8 118.2(4) . . ?
C12 C7 C1 124.4(4) . . ?
C1 C6 Sb1 112.3(4) . . ?
C5 C6 Sb1 126.9(3) . . ?
C5 C6 C1 120.8(4) . . ?
C6 C1 C7 117.5(4) . . ?
C2 C1 C7 123.9(5) . . ?
C2 C1 C6 118.5(5) . . ?
C9 C10 H10 120.1 . . ?
C9 C10 C11 119.7(5) . . ?
C11 C10 H10 120.1 . . ?
C1 C2 H2 120.0 . . ?
C3 C2 C1 120.1(5) . . ?
C3 C2 H2 120.0 . . ?
C7 C12 H12 119.5 . . ?
C7 C12 C11 121.1(4) . . ?
C11 C12 H12 119.5 . . ?
C8 C9 H9 119.8 . . ?
C10 C9 C8 120.3(5) . . ?
C10 C9 H9 119.8 . . ?
C4 C5 H5 120.0 . . ?
C6 C5 C4 120.0(5) . . ?
C6 C5 H5 120.0 . . ?
C4 C3 H3 119.2 . . ?
C2 C3 C4 121.6(4) . . ?
C2 C3 H3 119.2 . . ?
C10 C11 H11 120.1 . . ?
C12 C11 C10 119.8(5) . . ?
C12 C11 H11 120.1 . . ?

loop_
_geom_bond_atom_site_label_1
_geom_bond_atom_site_label_2
_geom_bond_distance
_geom_bond_site_symmetry_2
_geom_bond_publ_flag
Sb1 Sb1 2.8371(6) 3_666 ?
Sb1 C8 2.148(5) . ?
Sb1 C6 2.149(5) . ?
C8 C7 1.410(7) . ?
C8 C9 1.387(8) . ?
C4 H4 0.9300 . ?
C4 C5 1.398(7) . ?
C4 C3 1.389(7) . ?
C7 C1 1.478(7) . ?
C7 C12 1.389(7) . ?
C6 C1 1.406(7) . ?
C6 C5 1.389(8) . ?
C1 C2 1.404(7) . ?
C10 H10 0.9300 . ?
C10 C9 1.382(7) . ?
C10 C11 1.399(7) . ?
C2 H2 0.9300 . ?
C2 C3 1.375(8) . ?
C12 H12 0.9300 . ?
C12 C11 1.395(8) . ?
C9 H9 0.9300 . ?
C5 H5 0.9300 . ?
C3 H3 0.9300 . ?
C11 H11 0.9300 . ?
